data_4323672
loop_
_publ_author_name
'Myunghyun Paik Suh'
'Jaeho Lee'
'Mi Young Han'
'Tea Sung Yoon'

_publ_section_title
;
 Template Synthesis, Properties, and Crystal Structure of a trigonal
 Bipyramidal Cobalt(II) Octaazamacrobicyclic Complex
;
_journal_name_full 'Inorganic Chemistry'
_journal_page_first 5651
_journal_page_last 5654
_journal_paper_doi 10.1021/ic970020a
_journal_volume 36
_journal_year 1997
_chemical_formula_sum 'C21 H48 B2 Co F8 N8 O3'
_chemical_formula_weight 693.22
_chemical_name_systematic
; 
 ? 
;
_space_group_IT_number 61
_symmetry_cell_setting monoclinic
_symmetry_space_group_name_Hall '-P 2ac 2ab'
_symmetry_space_group_name_H-M 'P b c a'
_atom_sites_solution_hydrogens geom
_atom_sites_solution_primary direct
_atom_sites_solution_secondary difmap
_audit_creation_method SHELXL
_cell_angle_alpha 90.00
_cell_angle_beta 90.00
_cell_angle_gamma 90.00
_cell_formula_units_Z 8
_cell_length_a 14.932(3)
_cell_length_b 15.058(5)
_cell_length_c 28.220(10)
_cell_measurement_temperature 293(2)
_cell_volume 6345(3)
_computing_structure_refinement 'SHELXL-93 (Sheldrick, 1993)'
_computing_structure_solution 'SHELXS-86 (Sheldrick, 1990)'
_diffrn_ambient_temperature 293(2)
_diffrn_radiation_monochromator graphite
_diffrn_radiation_source 'fine-focus sealed tube'
_diffrn_radiation_type MoK\a
_diffrn_radiation_wavelength 0.71073
_diffrn_reflns_av_R_equivalents 0.0000
_diffrn_reflns_av_sigmaI/netI 0.1131
_diffrn_reflns_limit_h_max 17
_diffrn_reflns_limit_h_min 0
_diffrn_reflns_limit_k_max 17
_diffrn_reflns_limit_k_min 0
_diffrn_reflns_limit_l_max 33
_diffrn_reflns_limit_l_min 0
_diffrn_reflns_number 5577
_diffrn_reflns_theta_max 25.00
_diffrn_reflns_theta_min 1.44
_exptl_absorpt_coefficient_mu 0.625
_exptl_crystal_density_diffrn 1.451
_exptl_crystal_F_000 2904
_refine_diff_density_max 0.902
_refine_diff_density_min -0.654
_refine_diff_density_rms 0.100
_refine_ls_extinction_method none
_refine_ls_goodness_of_fit_all 1.080
_refine_ls_goodness_of_fit_obs 1.127
_refine_ls_matrix_type full
_refine_ls_number_parameters 388
_refine_ls_number_reflns 5577
_refine_ls_number_restraints 38
_refine_ls_restrained_S_all 1.104
_refine_ls_restrained_S_obs 1.171
_refine_ls_R_factor_all 0.1699
_refine_ls_R_factor_obs 0.0996
_refine_ls_shift/esd_max 0.001
_refine_ls_shift/esd_mean 0.000
_refine_ls_structure_factor_coef Fsqd
_refine_ls_weighting_details 'w=1/[\s^2^(Fo^2^)+(0.1309P)^2^+31.5200P] where P=(Fo^2^+2Fc^2^)/3'
_refine_ls_weighting_scheme calc
_refine_ls_wR_factor_all 0.3346
_refine_ls_wR_factor_obs 0.2560
_reflns_number_observed 3081
_reflns_number_total 5577
_reflns_observed_criterion >2sigma(I)
_cod_data_source_file ic970020a.cif
_cod_data_source_block CoMacrocycle
_cod_depositor_comments
;
The following automatic conversions were performed:

'_refine_ls_weighting_scheme' value 'calc
w=1/[\s^2^(Fo^2^)+(0.1309P)^2^+31.5200P] where P=(Fo^2^+2Fc^2^)/3'
was changed to 'calc'. New tag '_refine_ls_weighting_details' was
created. The value of the new tag was set to
'w=1/[\s^2^(Fo^2^)+(0.1309P)^2^+31.5200P] where P=(Fo^2^+2Fc^2^)/3'.

Automatic conversion script
Id: cif_fix_values 3143 2015-03-26 13:38:13Z robertas 
;
_cod_original_cell_volume 6345.2(33)
_cod_database_code 4323672

loop_
_symmetry_equiv_pos_as_xyz
'x, y, z'
'-x+1/2, -y, z+1/2'
'-x, y+1/2, -z+1/2'
'x+1/2, -y+1/2, -z'
'-x, -y, -z'
'x-1/2, y, -z-1/2'
'x, -y-1/2, z-1/2'
'-x-1/2, y-1/2, z'

loop_
_atom_site_aniso_label
_atom_site_aniso_U_11
_atom_site_aniso_U_22
_atom_site_aniso_U_33
_atom_site_aniso_U_23
_atom_site_aniso_U_13
_atom_site_aniso_U_12
Co 0.0566(7) 0.0531(7) 0.0592(7) -0.0068(5) 0.0000(5) 0.0022(5)
C1 0.067(6) 0.117(9) 0.114(9) 0.002(7) -0.015(6) 0.031(6)
C2 0.074(7) 0.132(11) 0.121(10) -0.002(8) -0.024(7) -0.009(7)
N6 0.094(6) 0.093(6) 0.076(5) -0.008(5) -0.011(5) -0.027(5)
C3 0.107(8) 0.116(9) 0.066(6) -0.004(6) -0.017(6) -0.028(7)
N2 0.083(5) 0.074(5) 0.067(5) -0.010(4) -0.004(4) -0.012(4)
C4 0.100(8) 0.104(8) 0.071(6) -0.018(6) 0.010(6) -0.009(7)
C5 0.101(8) 0.115(9) 0.115(9) -0.055(8) 0.032(7) 0.003(7)
C16 0.170(13) 0.155(12) 0.070(7) 0.009(7) -0.016(8) -0.085(11)
O1 0.172(9) 0.178(9) 0.087(5) -0.004(6) -0.004(6) -0.102(8)
C17 0.308(28) 0.227(22) 0.152(15) -0.008(14) 0.018(17) -0.208(22)
C6 0.076(7) 0.102(8) 0.112(9) -0.013(7) 0.033(7) -0.003(6)
C7 0.119(10) 0.098(8) 0.076(7) -0.009(6) 0.032(7) -0.003(7)
N7 0.096(6) 0.092(6) 0.059(4) 0.000(4) 0.000(4) -0.012(5)
C8 0.116(9) 0.081(7) 0.065(6) 0.008(5) -0.003(6) -0.007(6)
N3 0.087(5) 0.059(4) 0.087(6) 0.002(4) -0.003(4) -0.002(4)
C9 0.165(13) 0.043(5) 0.133(10) -0.005(6) -0.014(10) 0.014(7)
C10 0.111(10) 0.084(8) 0.147(12) -0.007(8) 0.002(8) 0.051(8)
C18 0.178(14) 0.128(11) 0.087(9) 0.011(8) -0.005(9) -0.030(10)
O2 0.369(21) 0.188(11) 0.059(5) 0.000(6) -0.015(8) -0.067(12)
C19 0.174(18) 0.302(29) 0.102(11) -0.052(15) 0.008(11) -0.034(17)
C11 0.089(7) 0.068(6) 0.141(10) -0.020(7) 0.023(7) 0.019(5)
C12 0.119(10) 0.058(6) 0.145(11) -0.002(7) -0.003(9) 0.002(7)
N8 0.090(6) 0.067(5) 0.084(6) 0.007(4) 0.001(5) -0.013(4)
C13 0.083(7) 0.074(6) 0.085(7) -0.011(5) 0.003(5) -0.025(5)
N4 0.062(4) 0.076(5) 0.069(4) -0.017(4) 0.005(4) -0.012(4)
C14 0.055(6) 0.128(9) 0.113(9) -0.011(8) -0.006(6) -0.010(6)
C15 0.064(6) 0.139(10) 0.108(8) -0.005(8) 0.009(6) 0.022(7)
C20 0.142(12) 0.088(8) 0.200(16) 0.054(10) -0.049(11) -0.062(9)
O3 0.156(9) 0.129(8) 0.171(10) 0.035(7) -0.027(8) -0.027(7)
C21 0.242(24) 0.412(40) 0.169(18) 0.187(23) -0.094(18) -0.097(26)
N1 0.058(4) 0.064(4) 0.103(6) -0.001(4) 0.014(4) 0.003(4)
N5 0.073(5) 0.083(6) 0.102(6) -0.017(5) 0.008(5) 0.019(4)
B1 0.099(10) 0.097(10) 0.085(8) -0.010(8) -0.008(7) 0.027(8)
F1 0.258(11) 0.166(8) 0.130(6) -0.045(6) -0.030(7) 0.105(9)
F2 0.299(18) 0.103(7) 0.525(28) 0.038(12) 0.208(19) 0.039(9)
F3 0.417(26) 0.573(37) 0.178(12) -0.177(17) -0.116(15) 0.307(26)
F4 0.089(7) 0.236(14) 0.675(39) 0.111(18) 0.005(13) 0.010(8)
B2 0.071(11) 0.054(10) 0.921(120) 0.077(27) 0.041(29) 0.017(9)
F6 0.218(13) 0.214(14) 0.561(33) -0.113(17) -0.211(18) 0.026(11)
F5 0.195(11) 0.161(9) 0.250(13) -0.013(9) 0.024(9) 0.031(8)
F7 0.346(20) 0.157(11) 0.340(21) 0.079(12) 0.031(16) 0.014(12)
F8 0.360(23) 0.327(21) 0.211(13) -0.023(15) 0.008(15) 0.121(19)

loop_
_atom_site_label
_atom_site_type_symbol
_atom_site_fract_x
_atom_site_fract_y
_atom_site_fract_z
_atom_site_U_iso_or_equiv
_atom_site_thermal_displace_type
_atom_site_occupancy
_atom_site_calc_flag
_atom_site_refinement_flags
_atom_site_disorder_group
Co Co 0.04698(7) 0.12320(7) 0.14485(4) 0.0563(4) Uani 1 d . .
C1 C -0.1325(7) 0.2039(8) 0.1284(4) 0.099(4) Uani 1 d . .
H1A H -0.1028(7) 0.2329(8) 0.1020(4) 0.119 Uiso 1 calc R .
H1B H -0.1810(7) 0.2422(8) 0.1386(4) 0.119 Uiso 1 calc R .
C2 C -0.1725(8) 0.1167(9) 0.1108(5) 0.109(4) Uani 1 d . .
H2A H -0.2149(8) 0.0953(9) 0.1342(5) 0.130 Uiso 1 calc R .
H2B H -0.2054(8) 0.1282(9) 0.0818(5) 0.130 Uiso 1 calc R .
N6 N -0.1076(6) 0.0472(6) 0.1017(3) 0.087(2) Uani 1 d . .
C3 C -0.0507(8) 0.0601(8) 0.0599(4) 0.096(3) Uani 1 d . .
H3A H -0.0860(8) 0.0853(8) 0.0343(4) 0.115 Uiso 1 calc R .
H3B H -0.0276(8) 0.0032(8) 0.0494(4) 0.115 Uiso 1 calc R .
N2 N 0.0246(5) 0.1201(5) 0.0711(3) 0.075(2) Uani 1 d . .
H2 H 0.0081(5) 0.1757(5) 0.0621(3) 0.090 Uiso 1 calc R .
C4 C 0.1053(8) 0.0973(8) 0.0446(4) 0.092(3) Uani 1 d . .
H4A H 0.1447(8) 0.1484(8) 0.0426(4) 0.110 Uiso 1 calc R .
H4B H 0.0897(8) 0.0790(8) 0.0127(4) 0.110 Uiso 1 calc R .
C5 C 0.1515(8) 0.0225(9) 0.0703(4) 0.110(4) Uani 1 d . .
H5A H 0.1149(8) -0.0306(9) 0.0686(4) 0.133 Uiso 1 calc R .
H5B H 0.2084(8) 0.0099(9) 0.0551(4) 0.133 Uiso 1 calc R .
C16 C -0.1510(10) -0.0380(10) 0.0994(4) 0.132(6) Uani 1 d . .
H16A H -0.1063(10) -0.0846(10) 0.0982(4) 0.158 Uiso 1 calc R .
H16B H -0.1869(10) -0.0469(10) 0.1277(4) 0.158 Uiso 1 calc R .
O1 O -0.2068(7) -0.0429(7) 0.0586(3) 0.146(4) Uani 1 d . .
C17 C -0.2535(15) -0.1229(13) 0.0571(6) 0.229(13) Uani 1 d . .
H17A H -0.2905(15) -0.1244(13) 0.0292(6) 0.275 Uiso 1 calc R .
H17B H -0.2905(15) -0.1281(13) 0.0848(6) 0.275 Uiso 1 calc R .
H17C H -0.2118(15) -0.1713(13) 0.0562(6) 0.275 Uiso 1 calc R .
C6 C -0.1113(7) 0.1494(8) 0.2075(4) 0.097(3) Uani 1 d . .
H6A H -0.1267(7) 0.0899(8) 0.1971(4) 0.116 Uiso 1 calc R .
H6B H -0.1668(7) 0.1800(8) 0.2148(4) 0.116 Uiso 1 calc R .
C7 C -0.0568(8) 0.1425(8) 0.2522(4) 0.098(4) Uani 1 d . .
H7A H -0.0546(8) 0.2007(8) 0.2669(4) 0.117 Uiso 1 calc R .
H7B H -0.0881(8) 0.1033(8) 0.2740(4) 0.117 Uiso 1 calc R .
N7 N 0.0353(6) 0.1100(6) 0.2469(3) 0.082(2) Uani 1 d . .
C8 C 0.0413(8) 0.0164(7) 0.2344(3) 0.087(3) Uani 1 d . .
H8A H -0.0030(8) -0.0171(7) 0.2521(3) 0.105 Uiso 1 calc R .
H8B H 0.1001(8) -0.0061(7) 0.2426(3) 0.105 Uiso 1 calc R .
N3 N 0.0257(6) 0.0052(5) 0.1832(3) 0.078(2) Uani 1 d . .
H3 H -0.0329(6) -0.0099(5) 0.1794(3) 0.093 Uiso 1 calc R .
C9 C 0.0804(11) -0.0682(6) 0.1626(5) 0.113(4) Uani 1 d . .
H9A H 0.0848(11) -0.1167(6) 0.1852(5) 0.136 Uiso 1 calc R .
H9B H 0.0519(11) -0.0905(6) 0.1341(5) 0.136 Uiso 1 calc R .
C10 C 0.1716(9) -0.0344(8) 0.1511(5) 0.114(4) Uani 1 d . .
H10A H 0.2054(9) -0.0805(8) 0.1352(5) 0.137 Uiso 1 calc R .
H10B H 0.2027(9) -0.0195(8) 0.1802(5) 0.137 Uiso 1 calc R .
C18 C 0.0872(12) 0.1283(10) 0.2895(4) 0.131(5) Uani 1 d . .
H18A H 0.1494(12) 0.1124(10) 0.2842(4) 0.157 Uiso 1 calc R .
H18B H 0.0847(12) 0.1912(10) 0.2967(4) 0.157 Uiso 1 calc R .
O2 O 0.0527(11) 0.0786(9) 0.3286(3) 0.205(7) Uani 1 d . .
C19 C 0.0625(13) 0.1130(15) 0.3711(6) 0.193(10) Uani 1 d . .
H19A H 0.0368(13) 0.0738(15) 0.3942(6) 0.231 Uiso 1 calc R .
H19B H 0.0328(13) 0.1695(15) 0.3724(6) 0.231 Uiso 1 calc R .
H19C H 0.1251(13) 0.1209(15) 0.3777(6) 0.231 Uiso 1 calc R .
C11 C -0.0398(7) 0.2871(7) 0.1833(5) 0.099(4) Uani 1 d . .
H11A H 0.0048(7) 0.2821(7) 0.2082(5) 0.119 Uiso 1 calc R .
H11B H -0.0915(7) 0.3171(7) 0.1967(5) 0.119 Uiso 1 calc R .
C12 C -0.0018(10) 0.3442(7) 0.1432(5) 0.108(4) Uani 1 d . .
H12A H -0.0503(10) 0.3611(7) 0.1222(5) 0.129 Uiso 1 calc R .
H12B H 0.0229(10) 0.3981(7) 0.1567(5) 0.129 Uiso 1 calc R .
N8 N 0.0681(6) 0.2999(5) 0.1152(3) 0.081(2) Uani 1 d . .
C13 C 0.1514(7) 0.2885(6) 0.1395(4) 0.081(3) Uani 1 d . .
H13A H 0.1622(7) 0.3393(6) 0.1599(4) 0.097 Uiso 1 calc R .
H13B H 0.1998(7) 0.2853(6) 0.1166(4) 0.097 Uiso 1 calc R .
N4 N 0.1501(5) 0.2059(5) 0.1685(3) 0.069(2) Uani 1 d . .
H4 H 0.1364(5) 0.2222(5) 0.1987(3) 0.083 Uiso 1 calc R .
C14 C 0.2373(7) 0.1591(8) 0.1704(4) 0.099(3) Uani 1 d . .
H14A H 0.2401(7) 0.1218(8) 0.1984(4) 0.119 Uiso 1 calc R .
H14B H 0.2858(7) 0.2019(8) 0.1719(4) 0.119 Uiso 1 calc R .
C15 C 0.2462(7) 0.1020(9) 0.1255(4) 0.104(4) Uani 1 d . .
H15A H 0.2528(7) 0.1400(9) 0.0980(4) 0.124 Uiso 1 calc R .
H15B H 0.2991(7) 0.0648(9) 0.1278(4) 0.124 Uiso 1 calc R .
C20 C 0.0808(10) 0.3353(9) 0.0655(6) 0.143(6) Uani 1 d . .
H20A H 0.1268(10) 0.3020(9) 0.0489(6) 0.172 Uiso 1 calc R .
H20B H 0.0254(10) 0.3314(9) 0.0477(6) 0.172 Uiso 1 calc R .
O3 O 0.1072(8) 0.4253(7) 0.0712(4) 0.152(4) Uani 1 d . .
C21 C 0.1136(15) 0.4560(19) 0.0232(7) 0.275(16) Uani 1 d . .
H21A H 0.1313(15) 0.5173(19) 0.0231(7) 0.330 Uiso 1 calc R .
H21B H 0.0564(15) 0.4500(19) 0.0080(7) 0.330 Uiso 1 calc R .
H21C H 0.1573(15) 0.4213(19) 0.0065(7) 0.330 Uiso 1 calc R .
N1 N -0.0671(5) 0.1958(5) 0.1682(3) 0.075(2) Uani 1 d . .
N5 N 0.1667(5) 0.0462(6) 0.1200(3) 0.086(2) Uani 1 d . .
B1 B 0.2015(9) 0.3793(9) 0.2706(5) 0.093(4) Uani 1 d D .
F1 F 0.2515(8) 0.3282(6) 0.2453(3) 0.185(4) Uani 1 d D .
F2 F 0.2065(10) 0.4580(7) 0.2601(7) 0.309(11) Uani 1 d D .
F3 F 0.2314(12) 0.3642(13) 0.3115(4) 0.389(16) Uani 1 d D .
F4 F 0.1213(7) 0.3578(9) 0.2691(8) 0.333(12) Uani 1 d D .
B2 B -0.1010(11) 0.2379(11) -0.0397(11) 0.349(39) Uani 1 d D .
F6 F -0.1748(9) 0.2087(9) -0.0489(7) 0.331(12) Uani 1 d D .
F5 F -0.0368(7) 0.1810(7) -0.0462(5) 0.202(5) Uani 1 d D .
F7 F -0.0883(11) 0.3153(8) -0.0517(6) 0.281(8) Uani 1 d D .
F8 F -0.0994(13) 0.2468(13) 0.0091(5) 0.299(10) Uani 1 d D .

loop_
_atom_type_symbol
_atom_type_description
_atom_type_scat_dispersion_real
_atom_type_scat_dispersion_imag
_atom_type_scat_source
C C 0.0033 0.0016 'International Tables Vol C Tables 4.2.6.8 and 6.1.1.4'
H H 0.0000 0.0000 'International Tables Vol C Tables 4.2.6.8 and 6.1.1.4'
N N 0.0061 0.0033 'International Tables Vol C Tables 4.2.6.8 and 6.1.1.4'
O O 0.0106 0.0060 'International Tables Vol C Tables 4.2.6.8 and 6.1.1.4'
Co Co 0.3494 0.9721 'International Tables Vol C Tables 4.2.6.8 and 6.1.1.4'
B B 0.0013 0.0007 'International Tables Vol C Tables 4.2.6.8 and 6.1.1.4'
F F 0.0171 0.0103 'International Tables Vol C Tables 4.2.6.8 and 6.1.1.4'

loop_
_geom_angle_atom_site_label_1
_geom_angle_atom_site_label_2
_geom_angle_atom_site_label_3
_geom_angle
_geom_angle_site_symmetry_1
_geom_angle_site_symmetry_3
_geom_angle_publ_flag
N4 Co N3 116.7(3) . . ?
N4 Co N2 116.4(3) . . ?
N3 Co N2 117.7(3) . . ?
N4 Co N1 100.6(3) . . ?
N3 Co N1 98.9(3) . . ?
N2 Co N1 101.0(3) . . ?
N4 Co N5 79.7(3) . . ?
N3 Co N5 81.1(3) . . ?
N2 Co N5 78.8(3) . . ?
N1 Co N5 179.7(3) . . ?
N1 C1 C2 115.5(9) . . ?
N1 C1 H1A 108.4(6) . . ?
C2 C1 H1A 108.4(7) . . ?
N1 C1 H1B 108.4(5) . . ?
C2 C1 H1B 108.4(6) . . ?
H1A C1 H1B 107.5 . . ?
N6 C2 C1 114.7(9) . . ?
N6 C2 H2A 108.6(7) . . ?
C1 C2 H2A 108.6(7) . . ?
N6 C2 H2B 108.6(6) . . ?
C1 C2 H2B 108.6(7) . . ?
H2A C2 H2B 107.6 . . ?
C16 N6 C2 110.5(11) . . ?
C16 N6 C3 110.1(9) . . ?
C2 N6 C3 115.8(10) . . ?
N6 C3 N2 110.5(8) . . ?
N6 C3 H3A 109.5(6) . . ?
N2 C3 H3A 109.5(6) . . ?
N6 C3 H3B 109.5(6) . . ?
N2 C3 H3B 109.5(6) . . ?
H3A C3 H3B 108.1 . . ?
C4 N2 C3 112.1(8) . . ?
C4 N2 Co 112.3(6) . . ?
C3 N2 Co 110.2(6) . . ?
C4 N2 H2 107.3(6) . . ?
C3 N2 H2 107.3(6) . . ?
Co N2 H2 107.3(2) . . ?
N2 C4 C5 107.9(9) . . ?
N2 C4 H4A 110.1(5) . . ?
C5 C4 H4A 110.1(7) . . ?
N2 C4 H4B 110.1(5) . . ?
C5 C4 H4B 110.1(6) . . ?
H4A C4 H4B 108.4 . . ?
N5 C5 C4 110.5(9) . . ?
N5 C5 H5A 109.6(7) . . ?
C4 C5 H5A 109.6(7) . . ?
N5 C5 H5B 109.6(6) . . ?
C4 C5 H5B 109.6(6) . . ?
H5A C5 H5B 108.1 . . ?
O1 C16 N6 110.2(10) . . ?
O1 C16 H16A 109.6(9) . . ?
N6 C16 H16A 109.6(8) . . ?
O1 C16 H16B 109.6(7) . . ?
N6 C16 H16B 109.6(7) . . ?
H16A C16 H16B 108.1 . . ?
C17 O1 C16 111.2(12) . . ?
O1 C17 H17A 109.5(10) . . ?
O1 C17 H17B 109.5(9) . . ?
H17A C17 H17B 109.5 . . ?
O1 C17 H17C 109.5(12) . . ?
H17A C17 H17C 109.5 . . ?
H17B C17 H17C 109.5 . . ?
N1 C6 C7 115.1(9) . . ?
N1 C6 H6A 108.5(6) . . ?
C7 C6 H6A 108.5(7) . . ?
N1 C6 H6B 108.5(5) . . ?
C7 C6 H6B 108.5(6) . . ?
H6A C6 H6B 107.5 . . ?
N7 C7 C6 116.4(9) . . ?
N7 C7 H7A 108.2(6) . . ?
C6 C7 H7A 108.2(7) . . ?
N7 C7 H7B 108.2(6) . . ?
C6 C7 H7B 108.2(6) . . ?
H7A C7 H7B 107.4 . . ?
C8 N7 C18 110.5(10) . . ?
C8 N7 C7 113.9(9) . . ?
C18 N7 C7 110.6(10) . . ?
N7 C8 N3 109.8(8) . . ?
N7 C8 H8A 109.7(6) . . ?
N3 C8 H8A 109.7(5) . . ?
N7 C8 H8B 109.7(6) . . ?
N3 C8 H8B 109.7(6) . . ?
H8A C8 H8B 108.2 . . ?
C8 N3 C9 112.3(9) . . ?
C8 N3 Co 112.6(6) . . ?
C9 N3 Co 110.0(7) . . ?
C8 N3 H3 107.2(6) . . ?
C9 N3 H3 107.2(7) . . ?
Co N3 H3 107.2(2) . . ?
C10 C9 N3 109.4(9) . . ?
C10 C9 H9A 109.8(7) . . ?
N3 C9 H9A 109.8(6) . . ?
C10 C9 H9B 109.8(8) . . ?
N3 C9 H9B 109.8(6) . . ?
H9A C9 H9B 108.2 . . ?
C9 C10 N5 111.1(9) . . ?
C9 C10 H10A 109.4(6) . . ?
N5 C10 H10A 109.4(6) . . ?
C9 C10 H10B 109.4(8) . . ?
N5 C10 H10B 109.4(6) . . ?
H10A C10 H10B 108.0 . . ?
O2 C18 N7 110.3(12) . . ?
O2 C18 H18A 109.6(10) . . ?
N7 C18 H18A 109.6(8) . . ?
O2 C18 H18B 109.6(8) . . ?
N7 C18 H18B 109.6(7) . . ?
H18A C18 H18B 108.1 . . ?
C19 O2 C18 117.3(14) . . ?
O2 C19 H19A 109.5(11) . . ?
O2 C19 H19B 109.5(12) . . ?
H19A C19 H19B 109.5 . . ?
O2 C19 H19C 109.5(11) . . ?
H19A C19 H19C 109.5 . . ?
H19B C19 H19C 109.5 . . ?
N1 C11 C12 113.9(10) . . ?
N1 C11 H11A 108.8(6) . . ?
C12 C11 H11A 108.8(7) . . ?
N1 C11 H11B 108.8(5) . . ?
C12 C11 H11B 108.8(6) . . ?
H11A C11 H11B 107.7 . . ?
N8 C12 C11 114.1(9) . . ?
N8 C12 H12A 108.7(6) . . ?
C11 C12 H12A 108.7(7) . . ?
N8 C12 H12B 108.7(6) . . ?
C11 C12 H12B 108.7(6) . . ?
H12A C12 H12B 107.6 . . ?
C13 N8 C12 114.5(9) . . ?
C13 N8 C20 112.2(9) . . ?
C12 N8 C20 115.4(10) . . ?
N8 C13 N4 110.6(7) . . ?
N8 C13 H13A 109.5(5) . . ?
N4 C13 H13A 109.5(5) . . ?
N8 C13 H13B 109.5(5) . . ?
N4 C13 H13B 109.5(5) . . ?
H13A C13 H13B 108.1 . . ?
C14 N4 C13 113.9(8) . . ?
C14 N4 Co 112.1(6) . . ?
C13 N4 Co 109.4(6) . . ?
C14 N4 H4 107.0(6) . . ?
C13 N4 H4 107.0(5) . . ?
Co N4 H4 107.0(2) . . ?
N4 C14 C15 108.2(9) . . ?
N4 C14 H14A 110.1(6) . . ?
C15 C14 H14A 110.1(8) . . ?
N4 C14 H14B 110.1(5) . . ?
C15 C14 H14B 110.1(6) . . ?
H14A C14 H14B 108.4 . . ?
N5 C15 C14 109.7(9) . . ?
N5 C15 H15A 109.7(6) . . ?
C14 C15 H15A 109.7(8) . . ?
N5 C15 H15B 109.7(6) . . ?
C14 C15 H15B 109.7(6) . . ?
H15A C15 H15B 108.2 . . ?
O3 C20 N8 105.4(12) . . ?
O3 C20 H20A 110.7(9) . . ?
N8 C20 H20A 110.7(8) . . ?
O3 C20 H20B 110.7(8) . . ?
N8 C20 H20B 110.7(6) . . ?
H20A C20 H20B 108.8 . . ?
C20 O3 C21 102.6(15) . . ?
O3 C21 H21A 109.5(12) . . ?
O3 C21 H21B 109.5(10) . . ?
H21A C21 H21B 109.5 . . ?
O3 C21 H21C 109.5(13) . . ?
H21A C21 H21C 109.5 . . ?
H21B C21 H21C 109.5 . . ?
C6 N1 C1 108.3(8) . . ?
C6 N1 C11 110.1(9) . . ?
C1 N1 C11 108.6(9) . . ?
C6 N1 Co 110.4(6) . . ?
C1 N1 Co 109.4(6) . . ?
C11 N1 Co 110.1(6) . . ?
C15 N5 C5 111.5(9) . . ?
C15 N5 C10 111.3(10) . . ?
C5 N5 C10 111.8(10) . . ?
C15 N5 Co 108.5(6) . . ?
C5 N5 Co 107.6(7) . . ?
C10 N5 Co 105.9(6) . . ?
F2 B1 F4 107.6(13) . . ?
F2 B1 F3 112.1(15) . . ?
F4 B1 F3 109.1(16) . . ?
F2 B1 F1 114.1(13) . . ?
F4 B1 F1 112.6(14) . . ?
F3 B1 F1 101.3(11) . . ?
F6 B2 F7 115.0(18) . . ?
F6 B2 F5 113.6(17) . . ?
F7 B2 F5 118.2(17) . . ?
F6 B2 F8 105.3(20) . . ?
F7 B2 F8 100.5(19) . . ?
F5 B2 F8 101.1(18) . . ?

loop_
_geom_bond_atom_site_label_1
_geom_bond_atom_site_label_2
_geom_bond_distance
_geom_bond_site_symmetry_2
_geom_bond_publ_flag
Co N4 2.090(7) . ?
Co N3 2.105(8) . ?
Co N2 2.109(8) . ?
Co N1 2.129(7) . ?
Co N5 2.243(8) . ?
C1 N1 1.492(13) . ?
C1 C2 1.53(2) . ?
C1 H1A 0.97 . ?
C1 H1B 0.97 . ?
C2 N6 1.448(15) . ?
C2 H2A 0.97 . ?
C2 H2B 0.97 . ?
N6 C16 1.439(14) . ?
N6 C3 1.467(13) . ?
C3 N2 1.476(12) . ?
C3 H3A 0.97 . ?
C3 H3B 0.97 . ?
N2 C4 1.458(13) . ?
N2 H2 0.91 . ?
C4 C5 1.51(2) . ?
C4 H4A 0.97 . ?
C4 H4B 0.97 . ?
C5 N5 1.465(14) . ?
C5 H5A 0.97 . ?
C5 H5B 0.97 . ?
C16 O1 1.424(14) . ?
C16 H16A 0.97 . ?
C16 H16B 0.97 . ?
O1 C17 1.392(15) . ?
C17 H17A 0.96 . ?
C17 H17B 0.96 . ?
C17 H17C 0.96 . ?
C6 N1 1.469(13) . ?
C6 C7 1.50(2) . ?
C6 H6A 0.97 . ?
C6 H6B 0.97 . ?
C7 N7 1.468(14) . ?
C7 H7A 0.97 . ?
C7 H7B 0.97 . ?
N7 C8 1.455(13) . ?
N7 C18 1.46(2) . ?
C8 N3 1.474(12) . ?
C8 H8A 0.97 . ?
C8 H8B 0.97 . ?
N3 C9 1.493(14) . ?
N3 H3 0.91 . ?
C9 C10 1.49(2) . ?
C9 H9A 0.97 . ?
C9 H9B 0.97 . ?
C10 N5 1.500(15) . ?
C10 H10A 0.97 . ?
C10 H10B 0.97 . ?
C18 O2 1.43(2) . ?
C18 H18A 0.97 . ?
C18 H18B 0.97 . ?
O2 C19 1.31(2) . ?
C19 H19A 0.96 . ?
C19 H19B 0.96 . ?
C19 H19C 0.96 . ?
C11 N1 1.496(12) . ?
C11 C12 1.53(2) . ?
C11 H11A 0.97 . ?
C11 H11B 0.97 . ?
C12 N8 1.469(15) . ?
C12 H12A 0.97 . ?
C12 H12B 0.97 . ?
N8 C13 1.431(12) . ?
N8 C20 1.51(2) . ?
C13 N4 1.489(12) . ?
C13 H13A 0.97 . ?
C13 H13B 0.97 . ?
N4 C14 1.480(12) . ?
N4 H4 0.91 . ?
C14 C15 1.54(2) . ?
C14 H14A 0.97 . ?
C14 H14B 0.97 . ?
C15 N5 1.463(14) . ?
C15 H15A 0.97 . ?
C15 H15B 0.97 . ?
C20 O3 1.42(2) . ?
C20 H20A 0.97 . ?
C20 H20B 0.97 . ?
O3 C21 1.43(2) . ?
C21 H21A 0.96 . ?
C21 H21B 0.96 . ?
C21 H21C 0.96 . ?
B1 F2 1.225(15) . ?
B1 F4 1.24(2) . ?
B1 F3 1.26(2) . ?
B1 F1 1.288(13) . ?
B2 F6 1.22(2) . ?
B2 F7 1.23(2) . ?
B2 F5 1.30(2) . ?
B2 F8 1.38(3) . ?

loop_
_geom_torsion_atom_site_label_1
_geom_torsion_atom_site_label_2
_geom_torsion_atom_site_label_3
_geom_torsion_atom_site_label_4
_geom_torsion
_geom_torsion_site_symmetry_1
_geom_torsion_site_symmetry_2
_geom_torsion_site_symmetry_3
_geom_torsion_site_symmetry_4
_geom_torsion_publ_flag
N1 C1 C2 N6 -48.6(15) . . . . ?
C1 C2 N6 C16 162.5(10) . . . . ?
C1 C2 N6 C3 -71.4(13) . . . . ?
C16 N6 C3 N2 -152.1(10) . . . . ?
C2 N6 C3 N2 81.6(11) . . . . ?
N6 C3 N2 C4 147.0(10) . . . . ?
N6 C3 N2 Co 21.1(11) . . . . ?
N4 Co N2 C4 55.0(7) . . . . ?
N3 Co N2 C4 -90.9(7) . . . . ?
N1 Co N2 C4 162.9(7) . . . . ?
N5 Co N2 C4 -17.3(7) . . . . ?
N4 Co N2 C3 -179.2(7) . . . . ?
N3 Co N2 C3 34.9(8) . . . . ?
N1 Co N2 C3 -71.3(7) . . . . ?
N5 Co N2 C3 108.4(7) . . . . ?
C3 N2 C4 C5 -82.1(11) . . . . ?
Co N2 C4 C5 42.6(10) . . . . ?
N2 C4 C5 N5 -53.8(12) . . . . ?
C2 N6 C16 O1 67.9(14) . . . . ?
C3 N6 C16 O1 -61.2(15) . . . . ?
N6 C16 O1 C17 -176.6(14) . . . . ?
N1 C6 C7 N7 -49.4(14) . . . . ?
C6 C7 N7 C8 -69.9(12) . . . . ?
C6 C7 N7 C18 165.0(10) . . . . ?
C18 N7 C8 N3 -154.6(10) . . . . ?
C7 N7 C8 N3 80.2(11) . . . . ?
N7 C8 N3 C9 145.4(10) . . . . ?
N7 C8 N3 Co 20.5(11) . . . . ?
N4 Co N3 C8 35.6(8) . . . . ?
N2 Co N3 C8 -178.6(7) . . . . ?
N1 Co N3 C8 -71.2(7) . . . . ?
N5 Co N3 C8 109.2(7) . . . . ?
N4 Co N3 C9 -90.6(8) . . . . ?
N2 Co N3 C9 55.3(8) . . . . ?
N1 Co N3 C9 162.7(8) . . . . ?
N5 Co N3 C9 -17.0(8) . . . . ?
C8 N3 C9 C10 -83.7(12) . . . . ?
Co N3 C9 C10 42.6(12) . . . . ?
N3 C9 C10 N5 -54.0(14) . . . . ?
C8 N7 C18 O2 -61.6(16) . . . . ?
C7 N7 C18 O2 65.4(15) . . . . ?
N7 C18 O2 C19 -150.8(16) . . . . ?
N1 C11 C12 N8 -49.5(14) . . . . ?
C11 C12 N8 C13 -71.2(12) . . . . ?
C11 C12 N8 C20 156.3(10) . . . . ?
C12 N8 C13 N4 85.2(10) . . . . ?
C20 N8 C13 N4 -140.9(9) . . . . ?
N8 C13 N4 C14 144.4(9) . . . . ?
N8 C13 N4 Co 18.1(9) . . . . ?
N3 Co N4 C14 56.5(8) . . . . ?
N2 Co N4 C14 -89.8(7) . . . . ?
N1 Co N4 C14 162.2(7) . . . . ?
N5 Co N4 C14 -17.9(7) . . . . ?
N3 Co N4 C13 -176.1(6) . . . . ?
N2 Co N4 C13 37.6(7) . . . . ?
N1 Co N4 C13 -70.4(6) . . . . ?
N5 Co N4 C13 109.5(6) . . . . ?
C13 N4 C14 C15 -82.5(11) . . . . ?
Co N4 C14 C15 42.4(11) . . . . ?
N4 C14 C15 N5 -52.0(13) . . . . ?
C13 N8 C20 O3 -71.6(13) . . . . ?
C12 N8 C20 O3 61.9(13) . . . . ?
N8 C20 O3 C21 -177.2(14) . . . . ?
C7 C6 N1 C1 -175.1(9) . . . . ?
C7 C6 N1 C11 -56.6(12) . . . . ?
C7 C6 N1 Co 65.1(10) . . . . ?
C2 C1 N1 C6 -56.4(12) . . . . ?
C2 C1 N1 C11 -175.9(10) . . . . ?
C2 C1 N1 Co 64.0(11) . . . . ?
C12 C11 N1 C6 -174.1(10) . . . . ?
C12 C11 N1 C1 -55.8(12) . . . . ?
C12 C11 N1 Co 64.0(11) . . . . ?
N4 Co N1 C6 -109.6(7) . . . . ?
N3 Co N1 C6 9.9(7) . . . . ?
N2 Co N1 C6 130.6(7) . . . . ?
N5 Co N1 C6 86.0(731) . . . . ?
N4 Co N1 C1 131.4(7) . . . . ?
N3 Co N1 C1 -109.1(7) . . . . ?
N2 Co N1 C1 11.5(7) . . . . ?
N5 Co N1 C1 -33.1(732) . . . . ?
N4 Co N1 C11 12.1(8) . . . . ?
N3 Co N1 C11 131.6(7) . . . . ?
N2 Co N1 C11 -107.7(7) . . . . ?
N5 Co N1 C11 -152.3(1000) . . . . ?
C14 C15 N5 C5 154.2(10) . . . . ?
C14 C15 N5 C10 -80.3(11) . . . . ?
C14 C15 N5 Co 35.9(12) . . . . ?
C4 C5 N5 C15 -81.1(11) . . . . ?
C4 C5 N5 C10 153.6(10) . . . . ?
C4 C5 N5 Co 37.7(11) . . . . ?
C9 C10 N5 C15 154.6(10) . . . . ?
C9 C10 N5 C5 -80.0(12) . . . . ?
C9 C10 N5 Co 36.8(11) . . . . ?
N4 Co N5 C15 -10.6(7) . . . . ?
N3 Co N5 C15 -130.0(8) . . . . ?
N2 Co N5 C15 109.3(8) . . . . ?
N1 Co N5 C15 153.9(1000) . . . . ?
N4 Co N5 C5 -131.3(8) . . . . ?
N3 Co N5 C5 109.2(8) . . . . ?
N2 Co N5 C5 -11.5(7) . . . . ?
N1 Co N5 C5 33.2(733) . . . . ?
N4 Co N5 C10 109.0(8) . . . . ?
N3 Co N5 C10 -10.4(7) . . . . ?
N2 Co N5 C10 -131.2(8) . . . . ?
N1 Co N5 C10 -86.5(730) . . . . ?
